data_4346676
loop_
_publ_author_name
'Wang, Juan-Juan'
'Sun, Juan'
'Yang, Meng'
'Li, Li-Cun'

_publ_section_title
;
 Tuning Magnetic Relaxation in a Tb-Nitronyl Nitroxide Complex by Using
 Cocrystalline Paramagnetic Complex.
;
_journal_issue 23
_journal_name_full 'Inorganic chemistry'
_journal_page_first 11307
_journal_page_last 11313
_journal_paper_doi 10.1021/acs.inorgchem.5b01915
_journal_volume 54
_journal_year 2015
_chemical_formula_moiety '2(C41 H35 F18 N6 O14 Tb), C7 H16'
_chemical_formula_sum 'C89 H86 F36 N12 O28 Tb2'
_chemical_formula_weight 2773.56
_space_group_IT_number 2
_space_group_name_Hall '-P 1'
_space_group_name_H-M_alt 'P -1'
_symmetry_cell_setting triclinic
_symmetry_space_group_name_Hall '-P 1'
_symmetry_space_group_name_H-M 'P -1'
_atom_sites_solution_hydrogens geom
_atom_sites_solution_primary direct
_atom_sites_solution_secondary difmap
_audit_creation_method SHELXL-97
_cell_angle_alpha 83.44(3)
_cell_angle_beta 74.38(3)
_cell_angle_gamma 84.24(3)
_cell_formula_units_Z 1
_cell_length_a 11.919(2)
_cell_length_b 12.667(3)
_cell_length_c 18.811(4)
_cell_measurement_reflns_used 10001
_cell_measurement_temperature 113(2)
_cell_measurement_theta_max 27.9344
_cell_measurement_theta_min 1.7789
_cell_volume 2710.1(11)
_computing_cell_refinement 'CrystalClear (Rigaku Inc., 2008)'
_computing_data_collection 'CrystalClear (Rigaku Inc., 2008)'
_computing_data_reduction 'CrystalClear (Rigaku Inc., 2008)'
_computing_molecular_graphics 'Bruker SHELXTL'
_computing_publication_material 'Bruker SHELXTL'
_computing_structure_refinement 'SHELXL-97 (Sheldrick, 1997)'
_computing_structure_solution 'SHELXS-97 (Sheldrick, 1990)'
_diffrn_ambient_temperature 113(2)
_diffrn_detector_area_resol_mean 28.5714
_diffrn_measured_fraction_theta_full 0.988
_diffrn_measured_fraction_theta_max 0.988
_diffrn_measurement_device_type 'CCD area detector'
_diffrn_measurement_method 'profile data from \w-scans'
_diffrn_radiation_monochromator graphite
_diffrn_radiation_source 'fine-focus sealed tube'
_diffrn_radiation_type MoK\a
_diffrn_radiation_wavelength 0.71073
_diffrn_reflns_av_R_equivalents 0.0272
_diffrn_reflns_av_sigmaI/netI 0.0354
_diffrn_reflns_limit_h_max 12
_diffrn_reflns_limit_h_min -14
_diffrn_reflns_limit_k_max 14
_diffrn_reflns_limit_k_min -15
_diffrn_reflns_limit_l_max 20
_diffrn_reflns_limit_l_min -22
_diffrn_reflns_number 21817
_diffrn_reflns_theta_full 25.00
_diffrn_reflns_theta_max 25.00
_diffrn_reflns_theta_min 1.78
_diffrn_standards_decay_% 0
_diffrn_standards_interval_count 0
_diffrn_standards_interval_time 0
_diffrn_standards_number 0
_exptl_absorpt_coefficient_mu 1.434
_exptl_absorpt_correction_T_max 0.709
_exptl_absorpt_correction_T_min 0.666
_exptl_absorpt_correction_type multi-scan
_exptl_absorpt_process_details SADABS
_exptl_crystal_colour blue-green
_exptl_crystal_density_diffrn 1.699
_exptl_crystal_density_meas ?
_exptl_crystal_density_method 'not measured'
_exptl_crystal_description block
_exptl_crystal_F_000 1382
_exptl_crystal_size_max 0.29
_exptl_crystal_size_mid 0.27
_exptl_crystal_size_min 0.24
_refine_diff_density_max 1.487
_refine_diff_density_min -1.001
_refine_diff_density_rms 0.091
_refine_ls_extinction_method none
_refine_ls_goodness_of_fit_ref 1.036
_refine_ls_hydrogen_treatment mixed
_refine_ls_matrix_type full
_refine_ls_number_parameters 761
_refine_ls_number_reflns 9425
_refine_ls_number_restraints 0
_refine_ls_restrained_S_all 1.047
_refine_ls_R_factor_all 0.0303
_refine_ls_R_factor_gt 0.0278
_refine_ls_shift/su_max 0.000
_refine_ls_shift/su_mean 0.000
_refine_ls_structure_factor_coef Fsqd
_refine_ls_weighting_details 'calc w=1/[\s^2^(Fo^2^)+(0.0700P)^2^+0.0000P] where P=(Fo^2^+2Fc^2^)/3'
_refine_ls_weighting_scheme calc
_refine_ls_wR_factor_gt 0.0812
_refine_ls_wR_factor_ref 0.0832
_reflns_number_gt 8650
_reflns_number_total 9535
_reflns_threshold_expression >2sigma(I)
_cod_data_source_file ic5b01915_si_002.cif
_cod_data_source_block Tb
_cod_depositor_comments
;
The following automatic conversions were performed:

data item '_exptl_absorpt_correction_type' value 'Multi-scan' was
changed to 'multi-scan' in accordance with the
/home/saulius/struct/COD-crude-data/automatic-downloads/DataCite-retrospective/ACS/depositions/lib/dictionaries/cif_core.dic
dictionary named 'cif_core.dic' version 2.4.2 last updated on
2011-04-26.

data item '_symmetry_cell_setting' value 'Triclinic' was changed to
'triclinic' in accordance with the
/home/saulius/struct/COD-crude-data/automatic-downloads/DataCite-retrospective/ACS/depositions/lib/dictionaries/cif_core.dic
dictionary named 'cif_core.dic' version 2.4.2 last updated on
2011-04-26.

data item '_exptl_crystal_density_meas' value 'not measured' was
changed to '?' -- the value is perceived as not measured.

Automatic conversion script
Id: cif_fix_values 6909 2019-04-08 15:41:33Z antanas 
;
_cod_database_code 4346676

loop_
_symmetry_equiv_pos_as_xyz
'x, y, z'
'-x, -y, -z'

loop_
_atom_site_label
_atom_site_type_symbol
_atom_site_fract_x
_atom_site_fract_y
_atom_site_fract_z
_atom_site_U_iso_or_equiv
_atom_site_adp_type
_atom_site_occupancy
_atom_site_symmetry_multiplicity
_atom_site_calc_flag
_atom_site_refinement_flags
_atom_site_disorder_assembly
_atom_site_disorder_group
Tb1 Tb 0.78866(3) 0.25789(3) 0.22743(2) 0.0107(2) Uani 1 1 d . . .
F1 F 1.0952(7) 0.4027(7) 0.3150(5) 0.0423(19) Uani 1 1 d . . .
F2 F 1.1733(6) 0.5040(6) 0.2190(5) 0.042(2) Uani 1 1 d . . .
F3 F 1.0019(6) 0.5474(6) 0.2857(5) 0.041(2) Uani 1 1 d . . .
F4 F 1.1622(8) 0.4153(7) -0.0127(5) 0.054(2) Uani 1 1 d U . .
F5 F 1.0045(7) 0.3747(9) -0.0309(4) 0.058(3) Uani 1 1 d . . .
F6 F 1.1260(8) 0.2528(6) -0.0045(5) 0.055(2) Uani 1 1 d . . .
F7 F 0.7112(8) -0.0676(5) 0.1233(5) 0.047(2) Uani 1 1 d . . .
F8 F 0.7618(7) 0.0458(6) 0.0287(4) 0.0414(19) Uani 1 1 d . . .
F9 F 0.5839(7) 0.0070(6) 0.0683(5) 0.0395(19) Uani 1 1 d . . .
F10 F 0.3105(7) 0.2079(10) 0.2359(7) 0.079(3) Uani 1 1 d U . .
F11 F 0.3563(6) 0.3382(6) 0.2793(5) 0.045(2) Uani 1 1 d . . .
F12 F 0.3600(8) 0.1831(9) 0.3368(6) 0.082(4) Uani 1 1 d U . .
F13 F 0.6907(10) -0.1063(7) 0.3349(6) 0.081(4) Uani 1 1 d U . .
F14 F 0.5120(9) -0.0409(8) 0.3676(7) 0.080(3) Uani 1 1 d U . .
F15 F 0.6128(8) -0.0787(6) 0.4443(5) 0.048(2) Uani 1 1 d . . .
F16 F 0.5461(7) 0.2630(6) 0.5341(4) 0.0366(17) Uani 1 1 d . . .
F17 F 0.5007(6) 0.3821(6) 0.4530(4) 0.0404(19) Uani 1 1 d . . .
F18 F 0.6650(6) 0.3814(6) 0.4792(4) 0.0349(17) Uani 1 1 d . . .
O1 O 0.9595(6) 0.1522(5) 0.2362(4) 0.0170(15) Uani 1 1 d . . .
O2 O 1.0168(7) -0.1823(6) 0.3531(5) 0.0266(18) Uani 1 1 d D . .
O3 O 0.7379(6) 0.4330(5) 0.1853(4) 0.0142(15) Uani 1 1 d . . .
O4 O 0.3932(6) 0.6200(6) 0.1637(4) 0.0191(16) Uani 1 1 d . . .
O5 O 0.7696(8) 0.2463(8) 0.6009(5) 0.041(2) Uani 1 1 d . A .
O6B O 0.7587(8) 0.0845(8) 0.6512(5) 0.038(2) Uani 0.75 1 d P A 2
O7 O 0.4239(7) 0.2274(7) -0.0580(5) 0.0296(19) Uani 1 1 d . B .
O8B O 0.6033(7) 0.1664(7) -0.0709(5) 0.0282(19) Uiso 0.50 1 d P B 2
O9 O 0.7457(6) 0.1529(6) 0.1446(4) 0.0172(15) Uani 1 1 d . . .
O10 O 0.5810(6) 0.2702(6) 0.2480(4) 0.0182(16) Uani 1 1 d . . .
O11 O 0.7103(6) 0.2958(5) 0.3504(4) 0.0169(15) Uani 1 1 d . . .
O12 O 0.7261(6) 0.0950(5) 0.2962(4) 0.0169(15) Uani 1 1 d . . .
O13 O 0.9243(6) 0.3632(5) 0.2519(4) 0.0155(15) Uani 1 1 d . . .
O14 O 0.9236(6) 0.3008(5) 0.1124(4) 0.0164(15) Uani 1 1 d . . .
N1 N 0.6460(7) 0.5004(6) 0.1954(5) 0.0132(17) Uani 1 1 d . . .
N2 N 0.4826(7) 0.5876(7) 0.1864(5) 0.0135(17) Uani 1 1 d . . .
N3 N 0.5188(8) 0.2261(7) -0.0446(5) 0.0198(19) Uani 1 1 d . . .
N4 N 0.9890(7) 0.0511(7) 0.2481(5) 0.0145(18) Uani 1 1 d . . .
N5 N 1.0151(7) -0.1077(7) 0.3026(5) 0.0173(19) Uani 1 1 d D . .
N6 N 0.7851(8) 0.1489(9) 0.5968(6) 0.029(2) Uani 1 1 d D . .
C1 C 0.6164(11) -0.0380(9) 0.3743(7) 0.029(3) Uani 1 1 d . . .
C2 C 0.6577(9) 0.0757(9) 0.3583(6) 0.020(2) Uani 1 1 d . . .
C3 C 0.6134(10) 0.1433(9) 0.4147(6) 0.023(2) Uani 1 1 d . . .
H3 H 0.5629 0.1179 0.4588 0.028 Uiso 1 1 calc R . .
C4 C 0.6438(9) 0.2484(8) 0.4055(6) 0.017(2) Uani 1 1 d . . .
C5 C 0.5889(10) 0.3192(9) 0.4692(6) 0.023(2) Uani 1 1 d . . .
C6 C 0.3831(9) 0.2360(10) 0.2717(8) 0.030(3) Uani 1 1 d . . .
C7 C 0.5127(9) 0.2147(8) 0.2311(7) 0.021(2) Uani 1 1 d . . .
C8 C 0.5405(9) 0.1356(8) 0.1812(7) 0.022(2) Uani 1 1 d . . .
H8 H 0.4814 0.0985 0.1744 0.027 Uiso 1 1 calc R . .
C9 C 0.6552(9) 0.1123(8) 0.1420(6) 0.019(2) Uani 1 1 d . . .
C10 C 0.6777(10) 0.0238(9) 0.0892(7) 0.026(3) Uani 1 1 d . . .
C11 C 1.0765(10) 0.3497(9) 0.0107(7) 0.027(3) Uani 1 1 d . . .
C12 C 1.0143(9) 0.3503(8) 0.0933(6) 0.019(2) Uani 1 1 d . . .
C13 C 1.0637(9) 0.4029(9) 0.1371(6) 0.022(2) Uani 1 1 d . . .
H13 H 1.1312 0.4378 0.1151 0.027 Uiso 1 1 calc R . .
C14 C 1.0145(9) 0.4045(8) 0.2131(6) 0.017(2) Uani 1 1 d . . .
C15 C 1.0729(9) 0.4649(10) 0.2586(7) 0.028(3) Uani 1 1 d . . .
C16 C 1.0605(9) -0.0106(8) 0.1851(6) 0.018(2) Uani 1 1 d . . .
C17 C 1.0447(9) -0.1259(9) 0.2220(6) 0.019(2) Uani 1 1 d . . .
C18 C 1.0132(10) 0.0167(9) 0.1175(6) 0.025(2) Uani 1 1 d . . .
H18A H 0.9311 0.0071 0.1310 0.038 Uiso 1 1 calc R . .
H18B H 1.0528 -0.0292 0.0799 0.038 Uiso 1 1 calc R . .
H18C H 1.0259 0.0895 0.0990 0.038 Uiso 1 1 calc R . .
C19 C 1.1850(9) 0.0239(9) 0.1695(7) 0.024(2) Uani 1 1 d . . .
H19A H 1.1844 0.0998 0.1590 0.036 Uiso 1 1 calc R . .
H19B H 1.2341 -0.0096 0.1276 0.036 Uiso 1 1 calc R . .
H19C H 1.2146 0.0030 0.2121 0.036 Uiso 1 1 calc R . .
C20 C 0.9400(10) -0.1751(9) 0.2111(7) 0.028(3) Uani 1 1 d . . .
H20A H 0.9250 -0.2387 0.2442 0.043 Uiso 1 1 calc R . .
H20B H 0.9561 -0.1925 0.1608 0.043 Uiso 1 1 calc R . .
H20C H 0.8728 -0.1253 0.2216 0.043 Uiso 1 1 calc R . .
C21 C 1.1544(10) -0.2021(9) 0.2031(7) 0.027(3) Uani 1 1 d . . .
H21A H 1.2179 -0.1723 0.2144 0.040 Uiso 1 1 calc R . .
H21B H 1.1743 -0.2124 0.1513 0.040 Uiso 1 1 calc R . .
H21C H 1.1398 -0.2694 0.2318 0.040 Uiso 1 1 calc R . .
C22 C 0.9758(8) -0.0042(8) 0.3142(6) 0.016(2) Uani 1 1 d . . .
C23 C 0.9284(8) 0.0366(8) 0.3870(6) 0.017(2) Uani 1 1 d . . .
C24 C 0.8752(9) -0.0326(9) 0.4474(6) 0.021(2) Uani 1 1 d . A .
H24 H 0.8702 -0.1035 0.4409 0.025 Uiso 1 1 calc R . .
C25 C 0.8300(10) 0.0039(9) 0.5166(7) 0.025(2) Uani 1 1 d . . .
H25 H 0.7956 -0.0418 0.5572 0.030 Uiso 1 1 calc R A .
C26 C 0.8372(10) 0.1103(9) 0.5240(6) 0.023(2) Uani 1 1 d . A .
C27 C 0.8902(9) 0.1801(9) 0.4662(7) 0.023(2) Uani 1 1 d . . .
H27 H 0.8949 0.2508 0.4735 0.027 Uiso 1 1 calc R A .
C28 C 0.9364(9) 0.1434(9) 0.3969(6) 0.019(2) Uani 1 1 d . A .
H28 H 0.9727 0.1894 0.3570 0.023 Uiso 1 1 calc R . .
C29 C 0.6378(9) 0.5932(8) 0.2401(6) 0.015(2) Uani 1 1 d . . .
C30 C 0.5058(9) 0.6290(8) 0.2529(6) 0.016(2) Uani 1 1 d . . .
C31 C 0.6763(10) 0.5592(9) 0.3101(6) 0.023(2) Uani 1 1 d . . .
H31A H 0.6282 0.5053 0.3394 0.035 Uiso 1 1 calc R . .
H31B H 0.6688 0.6196 0.3381 0.035 Uiso 1 1 calc R . .
H31C H 0.7564 0.5313 0.2974 0.035 Uiso 1 1 calc R . .
C32 C 0.7188(9) 0.6732(8) 0.1904(6) 0.020(2) Uani 1 1 d . . .
H32A H 0.7976 0.6419 0.1790 0.029 Uiso 1 1 calc R . .
H32B H 0.7143 0.7359 0.2156 0.029 Uiso 1 1 calc R . .
H32C H 0.6955 0.6922 0.1453 0.029 Uiso 1 1 calc R . .
C33 C 0.4273(9) 0.5695(9) 0.3197(6) 0.022(2) Uani 1 1 d . . .
H33A H 0.3474 0.5833 0.3179 0.033 Uiso 1 1 calc R . .
H33B H 0.4365 0.5933 0.3644 0.033 Uiso 1 1 calc R . .
H33C H 0.4486 0.4944 0.3190 0.033 Uiso 1 1 calc R . .
C34 C 0.4771(9) 0.7482(8) 0.2519(6) 0.021(2) Uani 1 1 d . . .
H34A H 0.5188 0.7823 0.2053 0.031 Uiso 1 1 calc R . .
H34B H 0.4997 0.7745 0.2915 0.031 Uiso 1 1 calc R . .
H34C H 0.3946 0.7635 0.2581 0.031 Uiso 1 1 calc R . .
C35 C 0.5616(8) 0.5062(8) 0.1606(6) 0.013(2) Uani 1 1 d . . .
C36 C 0.5527(9) 0.4371(8) 0.1056(6) 0.014(2) Uani 1 1 d . . .
C37 C 0.6530(9) 0.3868(8) 0.0608(6) 0.015(2) Uani 1 1 d . B .
H37 H 0.7267 0.3995 0.0645 0.019 Uiso 1 1 calc R . .
C38 C 0.6421(9) 0.3183(8) 0.0112(6) 0.016(2) Uani 1 1 d . . .
H38 H 0.7080 0.2844 -0.0185 0.020 Uiso 1 1 calc R B .
C39 C 0.5323(9) 0.3010(8) 0.0065(6) 0.017(2) Uani 1 1 d . B .
C40 C 0.4320(9) 0.3505(8) 0.0487(6) 0.020(2) Uani 1 1 d . . .
H40 H 0.3590 0.3384 0.0436 0.024 Uiso 1 1 calc R B .
C41 C 0.4425(9) 0.4192(8) 0.0992(6) 0.018(2) Uani 1 1 d . B .
H41 H 0.3761 0.4530 0.1285 0.021 Uiso 1 1 calc R . .
C42 C 0.224(3) 0.301(2) 0.4713(14) 0.043(7) Uani 0.50 1 d PD . .
H42A H 0.1504 0.2823 0.4668 0.064 Uiso 1 1 calc R C 1
H42B H 0.2767 0.2389 0.4707 0.064 Uiso 0.50 1 calc PR C 1
H42C H 0.2564 0.3518 0.4306 0.064 Uiso 0.50 1 calc PR C 1
C43 C 0.207(2) 0.347(2) 0.5379(12) 0.102(8) Uani 1 1 d DU D 1
H43A H 0.2807 0.3535 0.5493 0.123 Uiso 1 1 calc R D 1
H43B H 0.1566 0.3066 0.5789 0.123 Uiso 1 1 calc R D 1
C44 C 0.150(2) 0.453(2) 0.5203(14) 0.113(8) Uani 1 1 d DU D 1
H44A H 0.1999 0.4883 0.4762 0.135 Uiso 1 1 calc R D 1
H44B H 0.1416 0.4969 0.5609 0.135 Uiso 1 1 calc R D 1
C45 C 0.031(2) 0.4453(19) 0.5075(14) 0.108(8) Uani 1 1 d DU . 1
H45A H -0.0179 0.4075 0.5508 0.129 Uiso 1 1 calc R . 1
H45B H 0.0398 0.4042 0.4656 0.129 Uiso 1 1 calc R . 1
O6A O 0.7587(8) 0.0845(8) 0.6512(5) 0.038(2) Uani 0.25 1 d P A 1
O8A O 0.6033(7) 0.1664(7) -0.0709(5) 0.0282(19) Uiso 0.50 1 d P B 1

loop_
_atom_site_aniso_label
_atom_site_aniso_U_11
_atom_site_aniso_U_22
_atom_site_aniso_U_33
_atom_site_aniso_U_23
_atom_site_aniso_U_13
_atom_site_aniso_U_12
Tb1 0.0101(3) 0.0101(3) 0.0109(3) -0.0003(2) -0.0009(2) -0.0018(2)
F1 0.043(4) 0.051(5) 0.044(5) -0.005(4) -0.027(4) -0.009(4)
F2 0.023(4) 0.049(5) 0.053(5) -0.018(4) 0.002(3) -0.021(3)
F3 0.027(4) 0.033(4) 0.064(6) -0.030(4) -0.004(4) -0.004(3)
F4 0.059(5) 0.058(5) 0.032(5) -0.002(4) 0.017(4) -0.033(4)
F5 0.045(5) 0.102(8) 0.018(4) 0.007(4) -0.003(4) 0.001(5)
F6 0.069(6) 0.033(4) 0.038(5) -0.006(4) 0.024(4) 0.009(4)
F7 0.073(6) 0.019(4) 0.061(6) -0.009(4) -0.042(5) 0.006(4)
F8 0.044(4) 0.049(5) 0.031(4) -0.023(4) -0.003(3) -0.006(4)
F9 0.043(4) 0.038(4) 0.050(5) -0.017(4) -0.028(4) -0.008(3)
F10 0.024(4) 0.105(8) 0.119(9) -0.063(7) -0.017(5) -0.006(5)
F11 0.022(4) 0.034(4) 0.073(6) -0.016(4) 0.000(4) 0.003(3)
F12 0.041(5) 0.089(7) 0.078(7) 0.037(6) 0.026(5) 0.010(5)
F13 0.106(7) 0.029(4) 0.075(7) -0.016(5) 0.045(6) -0.021(5)
F14 0.078(6) 0.047(5) 0.140(10) 0.019(6) -0.071(7) -0.035(5)
F15 0.059(5) 0.032(4) 0.050(6) 0.015(4) -0.013(4) -0.021(4)
F16 0.057(5) 0.034(4) 0.013(3) -0.002(3) 0.007(3) -0.018(3)
F17 0.035(4) 0.047(5) 0.033(4) -0.013(4) -0.002(3) 0.015(3)
F18 0.046(4) 0.034(4) 0.024(4) -0.012(3) 0.000(3) -0.017(3)
O1 0.017(3) 0.010(3) 0.022(4) 0.001(3) -0.004(3) 0.002(3)
O2 0.032(4) 0.017(4) 0.029(5) 0.006(3) -0.008(4) 0.000(3)
O3 0.012(3) 0.012(3) 0.018(4) 0.000(3) -0.006(3) 0.003(3)
O4 0.013(3) 0.018(4) 0.028(4) -0.005(3) -0.009(3) 0.004(3)
O5 0.051(6) 0.045(6) 0.028(5) -0.016(4) -0.014(4) 0.020(5)
O6B 0.037(5) 0.056(6) 0.020(5) -0.004(4) -0.005(4) -0.009(4)
O7 0.035(5) 0.030(5) 0.030(5) -0.009(4) -0.016(4) -0.006(4)
O9 0.019(4) 0.016(4) 0.017(4) -0.002(3) -0.005(3) -0.004(3)
O10 0.013(3) 0.017(4) 0.024(4) -0.001(3) -0.003(3) -0.003(3)
O11 0.020(4) 0.016(4) 0.013(4) 0.001(3) -0.001(3) -0.004(3)
O12 0.020(4) 0.013(3) 0.016(4) 0.000(3) -0.002(3) -0.003(3)
O13 0.012(3) 0.016(3) 0.019(4) -0.001(3) -0.003(3) -0.002(3)
O14 0.016(3) 0.017(4) 0.014(4) 0.002(3) 0.000(3) 0.000(3)
N1 0.013(4) 0.013(4) 0.014(4) 0.000(3) -0.004(3) -0.001(3)
N2 0.012(4) 0.015(4) 0.014(4) -0.002(3) -0.005(3) -0.002(3)
N3 0.030(5) 0.015(4) 0.017(5) -0.002(4) -0.010(4) -0.003(4)
N4 0.014(4) 0.012(4) 0.017(5) -0.001(3) -0.003(3) 0.000(3)
N5 0.017(4) 0.012(4) 0.023(5) 0.001(4) -0.007(4) 0.000(3)
N6 0.024(5) 0.044(7) 0.021(6) -0.007(5) -0.008(4) 0.004(5)
C1 0.033(6) 0.021(6) 0.027(7) -0.002(5) 0.009(5) -0.012(5)
C2 0.021(5) 0.020(6) 0.017(6) 0.003(4) -0.001(4) -0.006(4)
C3 0.030(6) 0.022(6) 0.014(5) -0.001(4) 0.003(4) -0.008(5)
C4 0.017(5) 0.019(5) 0.014(5) -0.001(4) -0.002(4) -0.003(4)
C5 0.029(6) 0.023(6) 0.016(6) -0.003(5) 0.001(5) -0.009(5)
C6 0.014(5) 0.030(6) 0.046(8) -0.005(6) -0.005(5) -0.007(5)
C7 0.015(5) 0.018(5) 0.029(6) 0.003(5) -0.005(5) -0.004(4)
C8 0.018(5) 0.019(5) 0.034(7) -0.004(5) -0.011(5) -0.005(4)
C9 0.027(6) 0.015(5) 0.018(6) 0.003(4) -0.013(4) -0.006(4)
C10 0.030(6) 0.021(6) 0.032(7) -0.005(5) -0.016(5) -0.001(5)
C11 0.028(6) 0.025(6) 0.021(6) 0.001(5) 0.003(5) -0.002(5)
C12 0.018(5) 0.013(5) 0.021(6) 0.003(4) 0.000(4) 0.002(4)
C13 0.016(5) 0.020(5) 0.026(6) 0.001(5) 0.003(4) -0.005(4)
C14 0.013(5) 0.010(5) 0.029(6) -0.001(4) -0.006(4) 0.000(4)
C15 0.017(5) 0.029(6) 0.037(7) -0.012(6) -0.004(5) -0.006(5)
C16 0.015(5) 0.018(5) 0.019(6) -0.006(4) -0.002(4) 0.004(4)
C17 0.017(5) 0.017(5) 0.025(6) -0.006(5) -0.006(4) 0.002(4)
C18 0.028(6) 0.029(6) 0.018(6) -0.007(5) -0.006(5) 0.005(5)
C19 0.020(5) 0.021(6) 0.028(7) -0.005(5) 0.001(5) -0.001(4)
C20 0.028(6) 0.025(6) 0.035(7) -0.008(5) -0.010(5) -0.006(5)
C21 0.024(6) 0.015(5) 0.038(7) -0.008(5) -0.005(5) 0.006(5)
C22 0.013(5) 0.015(5) 0.021(6) 0.000(4) -0.005(4) -0.001(4)
C23 0.013(5) 0.019(5) 0.020(6) -0.002(4) -0.007(4) 0.001(4)
C24 0.023(5) 0.018(5) 0.022(6) 0.001(4) -0.008(5) -0.003(4)
C25 0.023(5) 0.030(6) 0.021(6) 0.002(5) -0.008(5) -0.004(5)
C26 0.020(5) 0.031(6) 0.020(6) -0.007(5) -0.009(5) 0.005(5)
C27 0.024(6) 0.020(6) 0.028(7) -0.006(5) -0.012(5) 0.000(5)
C28 0.020(5) 0.018(5) 0.020(6) 0.000(4) -0.007(4) -0.001(4)
C29 0.016(5) 0.013(5) 0.017(5) -0.007(4) -0.006(4) 0.001(4)
C30 0.019(5) 0.015(5) 0.017(6) -0.006(4) -0.007(4) 0.001(4)
C31 0.028(6) 0.026(6) 0.020(6) -0.009(5) -0.013(5) 0.004(5)
C32 0.017(5) 0.017(5) 0.027(6) -0.003(5) -0.007(5) -0.003(4)
C33 0.023(5) 0.027(6) 0.015(6) -0.008(5) -0.001(4) 0.000(5)
C34 0.021(5) 0.018(5) 0.025(6) -0.008(5) -0.006(5) 0.002(4)
C35 0.014(5) 0.014(5) 0.011(5) 0.001(4) -0.003(4) -0.001(4)
C36 0.018(5) 0.011(5) 0.011(5) 0.002(4) -0.004(4) -0.001(4)
C37 0.014(5) 0.016(5) 0.016(5) -0.001(4) -0.004(4) 0.000(4)
C38 0.018(5) 0.016(5) 0.013(5) -0.003(4) -0.001(4) 0.004(4)
C39 0.025(5) 0.014(5) 0.015(5) -0.002(4) -0.010(4) 0.000(4)
C40 0.018(5) 0.021(5) 0.024(6) -0.005(5) -0.010(4) 0.001(4)
C41 0.016(5) 0.021(5) 0.019(6) -0.005(4) -0.006(4) 0.001(4)
C42 0.048(17) 0.045(16) 0.038(16) 0.001(13) -0.010(13) -0.024(13)
C43 0.091(12) 0.156(16) 0.074(13) -0.009(12) -0.023(10) -0.079(12)
C44 0.124(14) 0.152(16) 0.081(13) -0.002(12) -0.028(11) -0.103(12)
C45 0.125(14) 0.145(15) 0.074(12) 0.000(12) -0.033(11) -0.103(12)
O6A 0.037(5) 0.056(6) 0.020(5) -0.004(4) -0.005(4) -0.009(4)

loop_
_atom_type_symbol
_atom_type_description
_atom_type_scat_dispersion_real
_atom_type_scat_dispersion_imag
_atom_type_scat_source
C C 0.0033 0.0016 'International Tables Vol C Tables 4.2.6.8 and 6.1.1.4'
H H 0.0000 0.0000 'International Tables Vol C Tables 4.2.6.8 and 6.1.1.4'
F F 0.0171 0.0103 'International Tables Vol C Tables 4.2.6.8 and 6.1.1.4'
N N 0.0061 0.0033 'International Tables Vol C Tables 4.2.6.8 and 6.1.1.4'
O O 0.0106 0.0060 'International Tables Vol C Tables 4.2.6.8 and 6.1.1.4'
Tb Tb -0.1723 4.1537 'International Tables Vol C Tables 4.2.6.8 and 6.1.1.4'

loop_
_geom_angle_atom_site_label_1
_geom_angle_atom_site_label_2
_geom_angle_atom_site_label_3
_geom_angle
_geom_angle_site_symmetry_1
_geom_angle_site_symmetry_3
O11 Tb1 O9 137.3(2) . .
O11 Tb1 O3 90.8(2) . .
O9 Tb1 O3 104.2(2) . .
O11 Tb1 O1 101.1(2) . .
O9 Tb1 O1 94.0(2) . .
O3 Tb1 O1 137.8(2) . .
O11 Tb1 O13 75.1(2) . .
O9 Tb1 O13 147.2(2) . .
O3 Tb1 O13 74.6(2) . .
O1 Tb1 O13 69.8(2) . .
O11 Tb1 O14 147.3(2) . .
O9 Tb1 O14 75.0(2) . .
O3 Tb1 O14 72.3(2) . .
O1 Tb1 O14 76.4(2) . .
O13 Tb1 O14 73.5(2) . .
O11 Tb1 O12 73.3(2) . .
O9 Tb1 O12 73.1(3) . .
O3 Tb1 O12 147.9(2) . .
O1 Tb1 O12 73.7(2) . .
O13 Tb1 O12 125.1(2) . .
O14 Tb1 O12 133.9(2) . .
O11 Tb1 O10 73.6(3) . .
O9 Tb1 O10 72.6(3) . .
O3 Tb1 O10 74.2(2) . .
O1 Tb1 O10 147.9(2) . .
O13 Tb1 O10 135.0(2) . .
O14 Tb1 O10 125.0(2) . .
O12 Tb1 O10 74.6(2) . .
N4 O1 Tb1 136.8(6) . .
N1 O3 Tb1 138.2(6) . .
C9 O9 Tb1 133.9(7) . .
C7 O10 Tb1 132.8(7) . .
C4 O11 Tb1 133.4(7) . .
C2 O12 Tb1 131.9(7) . .
C14 O13 Tb1 134.1(7) . .
C12 O14 Tb1 133.9(7) . .
O3 N1 C35 126.2(9) . .
O3 N1 C29 120.2(8) . .
C35 N1 C29 112.8(8) . .
O4 N2 C35 125.9(8) . .
O4 N2 C30 122.0(8) . .
C35 N2 C30 111.7(8) . .
O8B N3 O7 124.1(9) . .
O8B N3 C39 117.9(9) . .
O7 N3 C39 118.0(9) . .
O1 N4 C22 126.1(9) . .
O1 N4 C16 120.3(8) . .
C22 N4 C16 113.0(8) . .
O2 N5 C22 125.1(9) . .
O2 N5 C17 122.8(8) . .
C22 N5 C17 111.8(8) . .
O6B N6 O5 122.5(10) . .
O6B N6 C26 119.4(10) . .
O5 N6 C26 118.1(10) . .
F14 C1 F13 112.2(13) . .
F14 C1 F15 105.6(10) . .
F13 C1 F15 102.3(11) . .
F14 C1 C2 112.0(11) . .
F13 C1 C2 112.2(10) . .
F15 C1 C2 112.0(10) . .
O12 C2 C3 128.7(10) . .
O12 C2 C1 115.1(10) . .
C3 C2 C1 116.1(10) . .
C4 C3 C2 120.8(10) . .
C4 C3 H3 119.6 . .
C2 C3 H3 119.6 . .
O11 C4 C3 128.3(10) . .
O11 C4 C5 113.7(9) . .
C3 C4 C5 118.0(10) . .
F18 C5 F17 107.6(9) . .
F18 C5 F16 107.5(9) . .
F17 C5 F16 107.4(9) . .
F18 C5 C4 111.8(9) . .
F17 C5 C4 109.4(9) . .
F16 C5 C4 113.0(9) . .
F12 C6 F11 109.2(12) . .
F12 C6 F10 107.3(12) . .
F11 C6 F10 105.3(10) . .
F12 C6 C7 110.1(10) . .
F11 C6 C7 111.3(9) . .
F10 C6 C7 113.3(11) . .
O10 C7 C8 127.9(10) . .
O10 C7 C6 114.7(10) . .
C8 C7 C6 117.4(10) . .
C9 C8 C7 120.8(10) . .
C9 C8 H8 119.6 . .
C7 C8 H8 119.6 . .
O9 C9 C8 128.5(10) . .
O9 C9 C10 114.2(9) . .
C8 C9 C10 117.2(9) . .
F8 C10 F9 107.7(10) . .
F8 C10 F7 107.6(10) . .
F9 C10 F7 107.4(9) . .
F8 C10 C9 111.5(9) . .
F9 C10 C9 113.0(9) . .
F7 C10 C9 109.4(10) . .
F5 C11 F4 107.2(11) . .
F5 C11 F6 106.9(11) . .
F4 C11 F6 105.7(9) . .
F5 C11 C12 112.1(9) . .
F4 C11 C12 114.1(10) . .
F6 C11 C12 110.4(9) . .
O14 C12 C13 128.5(10) . .
O14 C12 C11 113.5(10) . .
C13 C12 C11 118.0(9) . .
C12 C13 C14 121.6(10) . .
C12 C13 H13 119.2 . .
C14 C13 H13 119.2 . .
O13 C14 C13 128.3(10) . .
O13 C14 C15 112.5(10) . .
C13 C14 C15 119.2(9) . .
F1 C15 F3 107.7(10) . .
F1 C15 F2 107.4(10) . .
F3 C15 F2 106.8(10) . .
F1 C15 C14 111.1(9) . .
F3 C15 C14 110.0(9) . .
F2 C15 C14 113.5(10) . .
N4 C16 C18 110.0(8) . .
N4 C16 C19 105.5(8) . .
C18 C16 C19 110.8(9) . .
N4 C16 C17 100.0(8) . .
C18 C16 C17 115.3(9) . .
C19 C16 C17 114.2(8) . .
N5 C17 C20 105.8(9) . .
N5 C17 C21 109.5(9) . .
C20 C17 C21 110.7(9) . .
N5 C17 C16 101.2(8) . .
C20 C17 C16 114.1(9) . .
C21 C17 C16 114.6(9) . .
C16 C18 H18A 109.5 . .
C16 C18 H18B 109.5 . .
H18A C18 H18B 109.5 . .
C16 C18 H18C 109.5 . .
H18A C18 H18C 109.5 . .
H18B C18 H18C 109.5 . .
C16 C19 H19A 109.5 . .
C16 C19 H19B 109.5 . .
H19A C19 H19B 109.5 . .
C16 C19 H19C 109.5 . .
H19A C19 H19C 109.5 . .
H19B C19 H19C 109.5 . .
C17 C20 H20A 109.5 . .
C17 C20 H20B 109.5 . .
H20A C20 H20B 109.5 . .
C17 C20 H20C 109.5 . .
H20A C20 H20C 109.5 . .
H20B C20 H20C 109.5 . .
C17 C21 H21A 109.5 . .
C17 C21 H21B 109.5 . .
H21A C21 H21B 109.5 . .
C17 C21 H21C 109.5 . .
H21A C21 H21C 109.5 . .
H21B C21 H21C 109.5 . .
N4 C22 N5 107.9(9) . .
N4 C22 C23 127.0(9) . .
N5 C22 C23 125.1(10) . .
C24 C23 C28 119.8(10) . .
C24 C23 C22 119.2(9) . .
C28 C23 C22 121.0(10) . .
C25 C24 C23 120.3(10) . .
C25 C24 H24 119.9 . .
C23 C24 H24 119.9 . .
C24 C25 C26 118.3(11) . .
C24 C25 H25 120.8 . .
C26 C25 H25 120.8 . .
C27 C26 C25 122.9(11) . .
C27 C26 N6 119.3(10) . .
C25 C26 N6 117.8(11) . .
C26 C27 C28 118.8(10) . .
C26 C27 H27 120.6 . .
C28 C27 H27 120.6 . .
C27 C28 C23 119.8(11) . .
C27 C28 H28 120.1 . .
C23 C28 H28 120.1 . .
N1 C29 C31 111.2(8) . .
N1 C29 C32 106.0(8) . .
C31 C29 C32 110.1(9) . .
N1 C29 C30 100.2(7) . .
C31 C29 C30 114.7(9) . .
C32 C29 C30 114.0(8) . .
N2 C30 C34 110.4(9) . .
N2 C30 C33 105.0(8) . .
C34 C30 C33 111.7(9) . .
N2 C30 C29 99.8(8) . .
C34 C30 C29 114.9(8) . .
C33 C30 C29 113.9(9) . .
C29 C31 H31A 109.5 . .
C29 C31 H31B 109.5 . .
H31A C31 H31B 109.5 . .
C29 C31 H31C 109.5 . .
H31A C31 H31C 109.5 . .
H31B C31 H31C 109.5 . .
C29 C32 H32A 109.5 . .
C29 C32 H32B 109.5 . .
H32A C32 H32B 109.5 . .
C29 C32 H32C 109.5 . .
H32A C32 H32C 109.5 . .
H32B C32 H32C 109.5 . .
C30 C33 H33A 109.5 . .
C30 C33 H33B 109.5 . .
H33A C33 H33B 109.5 . .
C30 C33 H33C 109.5 . .
H33A C33 H33C 109.5 . .
H33B C33 H33C 109.5 . .
C30 C34 H34A 109.5 . .
C30 C34 H34B 109.5 . .
H34A C34 H34B 109.5 . .
C30 C34 H34C 109.5 . .
H34A C34 H34C 109.5 . .
H34B C34 H34C 109.5 . .
N1 C35 N2 107.8(9) . .
N1 C35 C36 126.7(9) . .
N2 C35 C36 125.4(9) . .
C41 C36 C37 120.0(10) . .
C41 C36 C35 119.1(9) . .
C37 C36 C35 120.9(9) . .
C38 C37 C36 119.9(10) . .
C38 C37 H37 120.1 . .
C36 C37 H37 120.1 . .
C39 C38 C37 119.0(9) . .
C39 C38 H38 120.5 . .
C37 C38 H38 120.5 . .
C38 C39 C40 122.6(10) . .
C38 C39 N3 119.8(9) . .
C40 C39 N3 117.6(9) . .
C39 C40 C41 118.6(10) . .
C39 C40 H40 120.7 . .
C41 C40 H40 120.7 . .
C36 C41 C40 119.9(10) . .
C36 C41 H41 120.1 . .
C40 C41 H41 120.0 . .
C42 C43 C44 101(2) . .
C42 C43 H43A 111.7 . .
C44 C43 H43A 111.5 . .
C42 C43 H43B 111.6 . .
C44 C43 H43B 111.6 . .
H43A C43 H43B 109.4 . .
C43 C44 C45 112.5(19) . .
C43 C44 H44A 109.1 . .
C45 C44 H44A 109.2 . .
C43 C44 H44B 109.1 . .
C45 C44 H44B 109.1 . .
H44A C44 H44B 107.8 . .
C44 C45 C45 113(2) . 2_566
C44 C45 H45A 109.1 . .
C45 C45 H45A 109.1 2_566 .
C44 C45 H45B 109.0 . .
C45 C45 H45B 109.0 2_566 .
H45A C45 H45B 107.8 . .

loop_
_geom_bond_atom_site_label_1
_geom_bond_atom_site_label_2
_geom_bond_distance
_geom_bond_site_symmetry_2
Tb1 O11 2.335(7) .
Tb1 O9 2.346(7) .
Tb1 O3 2.346(7) .
Tb1 O1 2.356(6) .
Tb1 O13 2.363(7) .
Tb1 O14 2.365(7) .
Tb1 O12 2.380(7) .
Tb1 O10 2.392(7) .
F1 C15 1.317(15) .
F2 C15 1.336(13) .
F3 C15 1.334(13) .
F4 C11 1.331(14) .
F5 C11 1.303(15) .
F6 C11 1.334(14) .
F7 C10 1.336(14) .
F8 C10 1.322(14) .
F9 C10 1.324(13) .
F10 C6 1.327(16) .
F11 C6 1.316(14) .
F12 C6 1.302(16) .
F13 C1 1.312(15) .
F14 C1 1.288(16) .
F15 C1 1.349(16) .
F16 C5 1.340(13) .
F17 C5 1.336(14) .
F18 C5 1.322(13) .
O1 N4 1.303(11) .
O2 N5 1.264(12) .
O3 N1 1.305(10) .
O4 N2 1.267(11) .
O5 N6 1.238(14) .
O6B N6 1.224(14) .
O7 N3 1.222(12) .
O8B N3 1.222(12) .
O9 C9 1.254(13) .
O10 C7 1.251(13) .
O11 C4 1.255(13) .
O12 C2 1.245(13) .
O13 C14 1.252(12) .
O14 C12 1.253(13) .
N1 C35 1.332(13) .
N1 C29 1.502(12) .
N2 C35 1.363(13) .
N2 C30 1.510(13) .
N3 C39 1.474(13) .
N4 C22 1.334(14) .
N4 C16 1.509(13) .
N5 C22 1.368(13) .
N5 C17 1.502(14) .
N6 C26 1.461(15) .
C1 C2 1.541(15) .
C2 C3 1.397(15) .
C3 C4 1.394(15) .
C3 H3 0.9300 .
C4 C5 1.541(15) .
C6 C7 1.539(15) .
C7 C8 1.405(16) .
C8 C9 1.387(16) .
C8 H8 0.9300 .
C9 C10 1.538(15) .
C11 C12 1.533(16) .
C12 C13 1.390(16) .
C13 C14 1.393(16) .
C13 H13 0.9300 .
C14 C15 1.543(16) .
C16 C18 1.516(15) .
C16 C19 1.531(14) .
C16 C17 1.550(15) .
C17 C20 1.520(15) .
C17 C21 1.530(14) .
C18 H18A 0.9600 .
C18 H18B 0.9600 .
C18 H18C 0.9600 .
C19 H19A 0.9600 .
C19 H19B 0.9600 .
C19 H19C 0.9600 .
C20 H20A 0.9600 .
C20 H20B 0.9600 .
C20 H20C 0.9600 .
C21 H21A 0.9600 .
C21 H21B 0.9600 .
C21 H21C 0.9600 .
C22 C23 1.466(15) .
C23 C24 1.399(15) .
C23 C28 1.402(15) .
C24 C25 1.382(16) .
C24 H24 0.9300 .
C25 C26 1.384(17) .
C25 H25 0.9300 .
C26 C27 1.373(17) .
C27 C28 1.386(16) .
C27 H27 0.9300 .
C28 H28 0.9300 .
C29 C31 1.513(15) .
C29 C32 1.526(14) .
C29 C30 1.555(14) .
C30 C34 1.514(14) .
C30 C33 1.521(15) .
C31 H31A 0.9600 .
C31 H31B 0.9600 .
C31 H31C 0.9600 .
C32 H32A 0.9600 .
C32 H32B 0.9600 .
C32 H32C 0.9600 .
C33 H33A 0.9600 .
C33 H33B 0.9600 .
C33 H33C 0.9600 .
C34 H34A 0.9600 .
C34 H34B 0.9600 .
C34 H34C 0.9600 .
C35 C36 1.461(14) .
C36 C41 1.393(14) .
C36 C37 1.405(14) .
C37 C38 1.384(15) .
C37 H37 0.9300 .
C38 C39 1.376(15) .
C38 H38 0.9300 .
C39 C40 1.380(15) .
C40 C41 1.396(15) .
C40 H40 0.9300 .
C41 H41 0.9300 .
C42 C43 1.40(3) .
C42 H42A 0.9600 .
C42 H42B 0.9600 .
C42 H42C 0.9600 .
C43 C44 1.49(4) .
C43 H43A 0.9700 .
C43 H43B 0.9700 .
C44 C45 1.52(2) .
C44 H44A 0.9700 .
C44 H44B 0.9700 .
C45 C45 1.53(5) 2_566
C45 H45A 0.9700 .
C45 H45B 0.9700 .
